data_7025924
loop_
_publ_author_name
'Langley, Stuart K.'
'Chilton, Nicholas F.'
'Massi, Massimiliano'
'Moubaraki, Boujemaa'
'Berry, Kevin J.'
'Murray, Keith S.'

_publ_section_title
;
 Synthesis and characterization of homo- and heterovalent tetra- hexa-
 hepta- and decanuclear manganese clusters using pyridyl functionalized
 beta-diketone, carboxylate and triethanolamine ligands.
;
_journal_issue 31
_journal_name_full 'Dalton transactions (Cambridge, England : 2003)'
_journal_page_first 7236
_journal_page_last 7249
_journal_paper_doi 10.1039/c0dt00054j
_journal_volume 39
_journal_year 2010
_chemical_formula_moiety
;
C32 H68 Mn6 N4 O22, C2 H3 O2, C H4 O, C H2 Cl2, 2(N O3), 2(O H2)
;
_chemical_formula_sum 'C36 H81 Cl2 Mn6 N6 O33'
_chemical_formula_weight 1526.9
_chemical_name_systematic
;
?
;
_space_group_IT_number 60
_symmetry_cell_setting orthorhombic
_symmetry_space_group_name_Hall '-P 2n 2ab'
_symmetry_space_group_name_H-M 'P b c n'
_atom_sites_solution_hydrogens geom
_atom_sites_solution_primary direct
_atom_sites_solution_secondary difmap
_cell_angle_alpha 90.00
_cell_angle_beta 90.00
_cell_angle_gamma 90.00
_cell_formula_units_Z 8
_cell_length_a 24.080(5)
_cell_length_b 27.460(6)
_cell_length_c 19.590(4)
_cell_measurement_reflns_used 10195
_cell_measurement_temperature 100(2)
_cell_measurement_theta_max 26.22
_cell_measurement_theta_min 1.66
_cell_volume 12954(5)
_computing_cell_refinement 'XDS (Kabsch, 1993)'
_computing_data_collection 'Blu-Ice (McPhillips et al, 2002)'
_computing_data_reduction 'XDS (Kabsch, 1993)'
_computing_molecular_graphics X-SEED
_computing_publication_material 'XCIF V6.12 (BrukerAXS, 2001).'
_computing_structure_refinement 'SHELXL-97 (Sheldrick, 1997)'
_computing_structure_solution 'SHELXS-97 (Sheldrick, 1990)'
_diffrn_ambient_temperature 100(2)
_diffrn_measured_fraction_theta_full 0.994
_diffrn_measured_fraction_theta_max 0.994
_diffrn_measurement_device_type 'ADSC Quantum 210r'
_diffrn_measurement_method 'scans in phi'
_diffrn_radiation_monochromator silicon
_diffrn_radiation_source 'Australian synchrotron MX1'
_diffrn_radiation_type synchrotron
_diffrn_radiation_wavelength 0.77056
_diffrn_reflns_av_R_equivalents 0.0921
_diffrn_reflns_av_sigmaI/netI 0.0376
_diffrn_reflns_limit_h_max 27
_diffrn_reflns_limit_h_min -27
_diffrn_reflns_limit_k_max 31
_diffrn_reflns_limit_k_min -31
_diffrn_reflns_limit_l_max 22
_diffrn_reflns_limit_l_min -22
_diffrn_reflns_number 138066
_diffrn_reflns_theta_full 26.22
_diffrn_reflns_theta_max 26.22
_diffrn_reflns_theta_min 1.66
_diffrn_standards_decay_% 0
_diffrn_standards_interval_count 0
_diffrn_standards_interval_time 0
_diffrn_standards_number 0
_exptl_absorpt_coefficient_mu 1.305
_exptl_absorpt_correction_T_max 0.9376
_exptl_absorpt_correction_T_min 0.8806
_exptl_absorpt_correction_type multi-scan
_exptl_absorpt_process_details SADABS
_exptl_crystal_colour brown
_exptl_crystal_density_diffrn 1.557
_exptl_crystal_density_method 'not measured'
_exptl_crystal_description plate
_exptl_crystal_F_000 6232
_exptl_crystal_size_max 0.10
_exptl_crystal_size_mid 0.10
_exptl_crystal_size_min 0.05
_refine_diff_density_max 1.307
_refine_diff_density_min -1.650
_refine_diff_density_rms 0.158
_refine_ls_extinction_method none
_refine_ls_goodness_of_fit_ref 1.128
_refine_ls_hydrogen_treatment mixed
_refine_ls_matrix_type full
_refine_ls_number_parameters 790
_refine_ls_number_reflns 10195
_refine_ls_number_restraints 68
_refine_ls_restrained_S_all 1.136
_refine_ls_R_factor_all 0.0851
_refine_ls_R_factor_gt 0.0823
_refine_ls_shift/su_max 0.001
_refine_ls_shift/su_mean 0.000
_refine_ls_structure_factor_coef Fsqd
_refine_ls_weighting_details 'calc w=1/[\s^2^(Fo^2^)+(0.0847P)^2^+163.4371P] where P=(Fo^2^+2Fc^2^)/3'
_refine_ls_weighting_scheme calc
_refine_ls_wR_factor_gt 0.2271
_refine_ls_wR_factor_ref 0.2297
_reflns_number_gt 9555
_reflns_number_total 10195
_reflns_threshold_expression >2sigma(I)
_cod_data_source_file c0dt00054j.txt
_cod_data_source_block 6
_cod_original_sg_symbol_H-M Pbcn
_cod_database_code 7025924

loop_
_symmetry_equiv_pos_as_xyz
'x, y, z'
'-x+1/2, -y+1/2, z+1/2'
'x+1/2, -y+1/2, -z'
'-x, y, -z+1/2'
'-x, -y, -z'
'x-1/2, y-1/2, -z-1/2'
'-x-1/2, y-1/2, z'
'x, -y, z-1/2'

loop_
_atom_site_label
_atom_site_type_symbol
_atom_site_fract_x
_atom_site_fract_y
_atom_site_fract_z
_atom_site_U_iso_or_equiv
_atom_site_adp_type
_atom_site_occupancy
_atom_site_symmetry_multiplicity
_atom_site_calc_flag
_atom_site_refinement_flags
_atom_site_disorder_assembly
_atom_site_disorder_group
Mn1 Mn 0.15538(4) 0.13952(4) 0.98174(6) 0.0218(3) Uani 1 1 d . . .
Mn2 Mn 0.29330(4) 0.19252(4) 0.98839(6) 0.0219(3) Uani 1 1 d . . .
Mn3 Mn 0.19025(4) 0.23337(4) 1.06950(5) 0.0177(3) Uani 1 1 d . . .
Mn4 Mn 0.18469(4) 0.24584(4) 0.92716(5) 0.0193(3) Uani 1 1 d . . .
Mn5 Mn 0.08034(4) 0.28474(4) 1.01535(6) 0.0222(3) Uani 1 1 d . . .
Mn6 Mn 0.21739(4) 0.34035(4) 1.01125(6) 0.0271(3) Uani 1 1 d . . .
Cl1S Cl 0.52575(19) 0.48162(14) 1.0812(2) 0.1021(14) Uani 1 1 d . . .
Cl2S Cl 0.45307(17) 0.42490(18) 1.1652(3) 0.1050(13) Uani 1 1 d . . .
O1 O 0.0771(2) 0.1272(2) 1.0378(3) 0.0311(13) Uani 1 1 d D . .
O1X O -0.0158(6) 0.0569(5) 1.2412(8) 0.054(4) Uani 0.50 1 d PU A -2
O2 O 0.1725(3) 0.0730(2) 0.9194(3) 0.0443(15) Uani 1 1 d . . .
O2S O 0.3936(2) 0.3191(2) 1.0141(4) 0.0443(16) Uani 1 1 d . . .
O2X O 0.3744(7) 0.0851(7) 1.1360(9) 0.159(6) Uani 1 1 d U . .
H2X H 0.3569 0.0591 1.1422 0.190 Uiso 1 1 calc R . .
O3 O 0.2231(2) 0.16138(19) 1.0488(3) 0.0284(12) Uani 1 1 d . . .
O3S O 0.4795(3) 0.3394(3) 0.9902(6) 0.082(3) Uani 1 1 d . . .
O3X O 0.4092(9) 0.4280(7) 0.7975(9) 0.087(5) Uani 0.50 1 d PU . .
O4 O 0.1039(2) 0.15447(19) 0.8936(3) 0.0265(12) Uani 1 1 d . . .
O4S O 0.1478(8) 0.0639(6) 0.7857(8) 0.160(6) Uani 1 1 d D . .
O4X O 0.1983(11) 0.4591(9) 0.8547(11) 0.111(7) Uani 0.50 1 d PU . .
O5 O 0.13036(19) 0.2285(2) 0.8561(3) 0.0272(12) Uani 1 1 d . . .
O5S O 0.1734(11) 0.0172(8) 0.7008(8) 0.283(16) Uani 1 1 d D . .
O5X O -0.0326(18) 0.4781(18) 1.260(3) 0.24(2) Uani 0.50 1 d PU B -1
O6 O 0.3469(3) 0.1291(3) 1.0190(4) 0.0424(16) Uani 1 1 d . . .
O6S O 0.2217(6) 0.0294(6) 0.7942(8) 0.150 Uiso 1 1 d D . .
O7 O 0.3550(2) 0.2433(2) 0.9450(3) 0.0347(14) Uani 1 1 d . . .
O7S O 0.0000 0.3007(5) 1.2500 0.100(5) Uani 1 2 d S . .
O8 O 0.22167(19) 0.1827(2) 0.9145(3) 0.0261(11) Uani 1 1 d . . .
O8S O -0.0128(5) 0.3723(3) 1.3037(4) 0.084(3) Uani 1 1 d . . .
O9 O 0.3231(2) 0.2201(2) 1.0853(3) 0.0308(13) Uani 1 1 d . . .
O9S O 0.4456(10) 0.0041(9) 1.0815(11) 0.122(8) Uani 0.50 1 d PDU C -1
O10 O 0.2464(2) 0.2460(2) 1.1397(3) 0.0271(12) Uani 1 1 d . . .
O10' O 0.5305(8) -0.0003(7) 1.0263(12) 0.080(4) Uani 0.50 1 d PD C -1
O10S O 0.4470(15) -0.001(2) 0.9693(12) 0.190(18) Uani 0.50 1 d PDU C -1
O11 O 0.14077(18) 0.22111(17) 0.9961(2) 0.0190(10) Uani 1 1 d . . .
O12 O 0.23385(18) 0.25833(18) 0.9973(3) 0.0215(11) Uani 1 1 d . . .
O13 O 0.13978(19) 0.20806(19) 1.1390(3) 0.0260(11) Uani 1 1 d . . .
O14 O 0.05865(19) 0.23962(18) 1.1029(3) 0.0261(12) Uani 1 1 d . . .
O15 O 0.2328(2) 0.2750(2) 0.8572(3) 0.0290(12) Uani 1 1 d . . .
O16 O 0.2630(2) 0.3414(2) 0.9140(3) 0.0324(13) Uani 1 1 d . . .
O17 O 0.2980(2) 0.3450(2) 1.0614(3) 0.0393(15) Uani 1 1 d . . .
O18 O 0.1995(3) 0.4164(3) 0.9768(4) 0.060(2) Uani 1 1 d . . .
O19 O 0.1554(2) 0.30491(19) 1.0781(3) 0.0284(12) Uani 1 1 d . . .
O20 O 0.14769(19) 0.3089(2) 0.9408(3) 0.0301(13) Uani 1 1 d . . .
O21 O 0.0157(2) 0.2431(2) 0.9618(3) 0.0368(14) Uani 1 1 d . . .
O22 O 0.0285(2) 0.3399(2) 1.0726(3) 0.0365(14) Uani 1 1 d . . .
N1 N 0.1685(3) 0.0716(2) 1.0580(4) 0.0337(16) Uani 1 1 d . . .
N2 N 0.3316(2) 0.1564(3) 0.8853(4) 0.0355(17) Uani 1 1 d . . .
N2S N 0.1733(7) 0.0265(7) 0.7649(8) 0.150 Uiso 1 1 d D . .
N3 N 0.0365(2) 0.3387(3) 0.9332(4) 0.0327(16) Uani 1 1 d . . .
N3S N 0.0000 0.3493(5) 1.2500 0.057(3) Uani 1 2 d S . .
N4 N 0.2074(3) 0.3922(3) 1.1120(4) 0.0400(18) Uani 1 1 d . . .
N4S N 0.4756(8) 0.0024(7) 1.0259(13) 0.080(4) Uani 0.50 1 d PDU C -1
C1 C 0.0690(3) 0.0852(3) 1.0793(5) 0.037(2) Uani 1 1 d . . .
H1A H 0.0564 0.0574 1.0512 0.045 Uiso 1 1 calc R . .
H1B H 0.0407 0.0917 1.1148 0.045 Uiso 1 1 calc R . .
C1S C 0.5195(6) 0.4316(6) 1.1325(9) 0.096(5) Uani 1 1 d . . .
H2S H 0.5461 0.4343 1.1707 0.116 Uiso 1 1 calc R . .
H1S H 0.5292 0.4022 1.1059 0.116 Uiso 1 1 calc R . .
C1X C 0.3772(16) 0.1123(14) 1.200(2) 0.232(15) Uani 1 1 d U . .
H1X1 H 0.4143 0.1029 1.2178 0.348 Uiso 1 1 d . . .
H1X2 H 0.3484 0.1015 1.2281 0.348 Uiso 1 1 d . . .
H1X3 H 0.3763 0.1449 1.1857 0.348 Uiso 1 1 d . . .
C2 C 0.1247(3) 0.0741(4) 1.1117(5) 0.042(2) Uani 1 1 d . . .
H2A H 0.1341 0.0999 1.1451 0.050 Uiso 1 1 calc R . .
H2B H 0.1227 0.0427 1.1363 0.050 Uiso 1 1 calc R . .
C2S C 0.4294(3) 0.3490(3) 0.9933(6) 0.042(2) Uani 1 1 d . . .
C3 C 0.1648(4) 0.0257(3) 1.0201(6) 0.048(3) Uani 1 1 d . . .
H3A H 0.1253 0.0170 1.0134 0.058 Uiso 1 1 calc R . .
H3B H 0.1826 -0.0006 1.0468 0.058 Uiso 1 1 calc R . .
C3S C 0.4106(5) 0.3991(4) 0.9728(9) 0.085(5) Uani 1 1 d . . .
H3S1 H 0.4326 0.4104 0.9338 0.128 Uiso 1 1 calc R . .
H3S2 H 0.4156 0.4216 1.0112 0.128 Uiso 1 1 calc R . .
H3S3 H 0.3713 0.3981 0.9600 0.128 Uiso 1 1 calc R . .
C4 C 0.1924(4) 0.0298(3) 0.9526(6) 0.050(3) Uani 1 1 d . . .
H4A H 0.2332 0.0317 0.9587 0.060 Uiso 1 1 calc R . .
H4B H 0.1838 0.0008 0.9245 0.060 Uiso 1 1 calc R . .
C5 C 0.2246(3) 0.0788(3) 1.0884(5) 0.035(2) Uani 1 1 d . . .
H5A H 0.2533 0.0688 1.0551 0.043 Uiso 1 1 calc R . .
H5B H 0.2285 0.0582 1.1295 0.043 Uiso 1 1 calc R . .
C6 C 0.2334(3) 0.1309(3) 1.1074(4) 0.0321(19) Uani 1 1 d . . .
H6A H 0.2079 0.1400 1.1449 0.039 Uiso 1 1 calc R . .
H6B H 0.2720 0.1356 1.1235 0.039 Uiso 1 1 calc R . .
C7 C 0.3586(3) 0.0931(3) 0.9688(6) 0.049(3) Uani 1 1 d . . .
H7A H 0.3256 0.0723 0.9612 0.058 Uiso 1 1 calc R . .
H7B H 0.3897 0.0722 0.9841 0.058 Uiso 1 1 calc R . .
C8 C 0.3742(3) 0.1195(4) 0.9033(6) 0.047(2) Uani 1 1 d . . .
H8A H 0.4106 0.1357 0.9093 0.056 Uiso 1 1 calc R . .
H8B H 0.3777 0.0957 0.8657 0.056 Uiso 1 1 calc R . .
C9 C 0.2845(3) 0.1331(4) 0.8496(5) 0.039(2) Uani 1 1 d . . .
H9A H 0.2747 0.1024 0.8733 0.047 Uiso 1 1 calc R . .
H9B H 0.2957 0.1248 0.8024 0.047 Uiso 1 1 calc R . .
C10 C 0.2343(3) 0.1660(3) 0.8476(4) 0.0332(19) Uani 1 1 d . . .
H10A H 0.2418 0.1941 0.8174 0.040 Uiso 1 1 calc R . .
H10B H 0.2021 0.1480 0.8288 0.040 Uiso 1 1 calc R . .
C11 C 0.3564(3) 0.1960(4) 0.8459(4) 0.040(2) Uani 1 1 d . . .
H11A H 0.3265 0.2148 0.8231 0.047 Uiso 1 1 calc R . .
H11B H 0.3806 0.1821 0.8099 0.047 Uiso 1 1 calc R . .
C12 C 0.3901(3) 0.2298(4) 0.8903(4) 0.038(2) Uani 1 1 d . . .
H12A H 0.4237 0.2130 0.9075 0.046 Uiso 1 1 calc R . .
H12B H 0.4018 0.2589 0.8641 0.046 Uiso 1 1 calc R . .
C13 C 0.1005(3) 0.1902(3) 0.8544(4) 0.0263(17) Uani 1 1 d . . .
C14 C 0.0575(3) 0.1879(4) 0.7979(4) 0.039(2) Uani 1 1 d . . .
H14A H 0.0707 0.1663 0.7615 0.058 Uiso 1 1 calc R . .
H14B H 0.0515 0.2207 0.7793 0.058 Uiso 1 1 calc R . .
H14C H 0.0224 0.1754 0.8162 0.058 Uiso 1 1 calc R . .
C15 C 0.2987(3) 0.2387(3) 1.1349(4) 0.0288(18) Uani 1 1 d . . .
C16 C 0.3327(3) 0.2542(4) 1.1958(5) 0.049(3) Uani 1 1 d . . .
H16A H 0.3187 0.2380 1.2369 0.073 Uiso 1 1 calc R . .
H16B H 0.3299 0.2896 1.2015 0.073 Uiso 1 1 calc R . .
H16C H 0.3716 0.2452 1.1886 0.073 Uiso 1 1 calc R . .
C17 C 0.0867(3) 0.2133(3) 1.1408(4) 0.0249(16) Uani 1 1 d . . .
C18 C 0.0578(3) 0.1853(4) 1.1973(5) 0.042(2) Uani 1 1 d . . .
H18A H 0.0535 0.2063 1.2374 0.063 Uiso 1 1 calc R . .
H18B H 0.0801 0.1567 1.2095 0.063 Uiso 1 1 calc R . .
H18C H 0.0211 0.1747 1.1814 0.063 Uiso 1 1 calc R . .
C19 C 0.2624(3) 0.3142(3) 0.8644(4) 0.0313(19) Uani 1 1 d . . .
C20 C 0.2980(4) 0.3267(4) 0.8029(5) 0.056(3) Uani 1 1 d . . .
H20A H 0.2834 0.3561 0.7809 0.084 Uiso 1 1 calc R . .
H20B H 0.2972 0.2996 0.7704 0.084 Uiso 1 1 calc R . .
H20C H 0.3363 0.3325 0.8177 0.084 Uiso 1 1 calc R . .
C21 C 0.3087(3) 0.3787(4) 1.1142(5) 0.045(2) Uani 1 1 d . . .
H21A H 0.3183 0.4110 1.0949 0.054 Uiso 1 1 calc R . .
H21B H 0.3400 0.3674 1.1429 0.054 Uiso 1 1 calc R . .
C22 C 0.2554(3) 0.3819(4) 1.1562(5) 0.044(2) Uani 1 1 d . . .
H22A H 0.2494 0.3508 1.1806 0.052 Uiso 1 1 calc R . .
H22B H 0.2591 0.4081 1.1907 0.052 Uiso 1 1 calc R . .
C23 C 0.1483(3) 0.3230(3) 1.1458(4) 0.0316(18) Uani 1 1 d . . .
H23A H 0.1763 0.3083 1.1765 0.038 Uiso 1 1 calc R . .
H23B H 0.1109 0.3143 1.1630 0.038 Uiso 1 1 calc R . .
C24 C 0.1550(3) 0.3780(3) 1.1449(5) 0.038(2) Uani 1 1 d . . .
H24A H 0.1235 0.3928 1.1199 0.045 Uiso 1 1 calc R . .
H24B H 0.1544 0.3905 1.1923 0.045 Uiso 1 1 calc R . .
C25 C 0.2063(4) 0.4442(3) 1.0910(6) 0.055(3) Uani 1 1 d . . .
H25A H 0.2448 0.4565 1.0868 0.065 Uiso 1 1 calc R . .
H25B H 0.1871 0.4637 1.1264 0.065 Uiso 1 1 calc R . .
C26 C 0.1769(4) 0.4498(4) 1.0244(7) 0.060(3) Uani 1 1 d . . .
H26A H 0.1368 0.4434 1.0305 0.072 Uiso 1 1 calc R . .
H26B H 0.1815 0.4835 1.0073 0.072 Uiso 1 1 calc R . .
C27 C 0.0813(3) 0.3678(3) 0.9002(5) 0.037(2) Uani 1 1 d . . .
H27A H 0.0933 0.3940 0.9315 0.045 Uiso 1 1 calc R . .
H27B H 0.0666 0.3832 0.8582 0.045 Uiso 1 1 calc R . .
C28 C 0.1308(3) 0.3364(3) 0.8822(5) 0.037(2) Uani 1 1 d . . .
H28A H 0.1209 0.3140 0.8445 0.044 Uiso 1 1 calc R . .
H28B H 0.1619 0.3572 0.8666 0.044 Uiso 1 1 calc R . .
C29 C 0.0074(3) 0.3080(3) 0.8830(5) 0.040(2) Uani 1 1 d . . .
H29A H 0.0348 0.2942 0.8505 0.049 Uiso 1 1 calc R . .
H29B H -0.0191 0.3282 0.8568 0.049 Uiso 1 1 calc R . .
C30 C -0.0233(3) 0.2673(3) 0.9174(5) 0.0352(19) Uani 1 1 d . . .
H30A H -0.0548 0.2803 0.9441 0.042 Uiso 1 1 calc R . .
H30B H -0.0379 0.2442 0.8830 0.042 Uiso 1 1 calc R . .
C31 C -0.0033(3) 0.3716(3) 0.9678(5) 0.040(2) Uani 1 1 d . . .
H31A H -0.0398 0.3553 0.9721 0.047 Uiso 1 1 calc R . .
H31B H -0.0083 0.4015 0.9402 0.047 Uiso 1 1 calc R . .
C32 C 0.0183(3) 0.3848(3) 1.0374(5) 0.035(2) Uani 1 1 d . . .
H32A H 0.0530 0.4039 1.0335 0.042 Uiso 1 1 calc R . .
H32B H -0.0095 0.4045 1.0625 0.042 Uiso 1 1 calc R . .
H18 H 0.324(4) 0.336(3) 1.047(5) 0.03(3) Uiso 1 1 d . . .
H26 H 0.048(3) 0.135(4) 1.018(5) 0.06(3) Uiso 1 1 d D . .
H38 H 0.367(4) 0.263(4) 0.965(5) 0.04(3) Uiso 1 1 d . . .
H65 H 0.332(8) 0.114(7) 1.049(10) 0.15(8) Uiso 1 1 d . . .

loop_
_atom_site_aniso_label
_atom_site_aniso_U_11
_atom_site_aniso_U_22
_atom_site_aniso_U_33
_atom_site_aniso_U_23
_atom_site_aniso_U_13
_atom_site_aniso_U_12
Mn1 0.0102(5) 0.0260(6) 0.0294(6) 0.0046(5) -0.0035(4) 0.0003(4)
Mn2 0.0066(5) 0.0331(6) 0.0260(6) 0.0053(5) -0.0005(4) 0.0015(4)
Mn3 0.0068(5) 0.0262(6) 0.0202(5) 0.0069(4) 0.0010(4) -0.0018(4)
Mn4 0.0061(5) 0.0304(6) 0.0213(6) 0.0094(5) 0.0001(4) 0.0007(4)
Mn5 0.0075(5) 0.0240(6) 0.0352(7) 0.0088(5) 0.0032(4) 0.0006(4)
Mn6 0.0123(5) 0.0291(6) 0.0398(7) 0.0099(5) 0.0051(5) -0.0050(4)
Cl1S 0.115(3) 0.075(2) 0.116(3) 0.033(2) 0.038(3) 0.035(2)
Cl2S 0.072(2) 0.119(3) 0.124(3) 0.007(3) 0.012(2) -0.014(2)
O1 0.013(3) 0.031(3) 0.049(4) 0.014(3) -0.003(2) 0.002(2)
O1X 0.070(8) 0.052(5) 0.038(6) -0.011(5) 0.023(6) 0.003(5)
O2 0.040(3) 0.037(3) 0.056(4) -0.003(3) -0.001(3) 0.005(3)
O2S 0.014(3) 0.040(3) 0.079(5) 0.003(3) 0.007(3) -0.005(3)
O2X 0.136(9) 0.182(10) 0.158(9) 0.043(8) -0.002(7) 0.048(8)
O3 0.015(2) 0.035(3) 0.035(3) 0.016(2) -0.007(2) -0.003(2)
O3S 0.015(3) 0.045(4) 0.187(10) 0.041(5) 0.028(4) 0.004(3)
O3X 0.118(10) 0.078(8) 0.064(8) -0.020(7) -0.004(8) -0.003(8)
O4 0.015(2) 0.033(3) 0.031(3) 0.005(2) -0.004(2) -0.003(2)
O4S 0.236(18) 0.130(11) 0.115(11) -0.038(9) 0.014(12) -0.003(12)
O4X 0.139(11) 0.114(10) 0.080(9) 0.020(8) -0.018(8) -0.016(9)
O5 0.011(2) 0.043(3) 0.028(3) 0.012(2) -0.002(2) 0.000(2)
O5S 0.45(3) 0.26(2) 0.136(13) -0.125(15) 0.122(18) -0.25(2)
O5X 0.25(2) 0.24(2) 0.24(2) -0.008(10) 0.004(10) 0.000(10)
O6 0.028(3) 0.049(4) 0.051(4) 0.008(3) 0.000(3) 0.011(3)
O7 0.019(3) 0.045(4) 0.039(3) -0.002(3) 0.011(3) -0.009(3)
O7S 0.123(12) 0.061(8) 0.116(12) 0.000 0.006(10) 0.000
O8 0.012(2) 0.043(3) 0.023(3) -0.001(2) 0.002(2) 0.001(2)
O8S 0.145(9) 0.052(4) 0.054(5) -0.006(4) 0.046(5) -0.006(5)
O9 0.012(2) 0.048(3) 0.032(3) 0.005(3) -0.002(2) -0.002(2)
O9S 0.124(11) 0.095(10) 0.147(12) 0.001(9) -0.007(9) 0.008(9)
O10 0.012(2) 0.045(3) 0.025(3) 0.002(2) -0.001(2) -0.004(2)
O10' 0.088(7) 0.032(4) 0.119(10) 0.015(7) 0.020(8) 0.001(6)
O10S 0.18(2) 0.18(2) 0.21(2) 0.008(10) 0.002(10) -0.002(10)
O11 0.007(2) 0.023(2) 0.027(3) 0.007(2) 0.0004(19) -0.0011(19)
O12 0.004(2) 0.028(3) 0.032(3) 0.005(2) 0.0023(19) 0.0002(19)
O13 0.011(2) 0.034(3) 0.033(3) 0.008(2) 0.004(2) -0.002(2)
O14 0.012(2) 0.026(3) 0.041(3) 0.009(2) 0.005(2) 0.001(2)
O15 0.014(2) 0.047(3) 0.026(3) 0.013(2) 0.005(2) 0.000(2)
O16 0.017(3) 0.042(3) 0.039(3) 0.009(3) 0.002(2) -0.007(2)
O17 0.012(3) 0.053(4) 0.052(4) -0.006(3) 0.005(3) -0.006(3)
O18 0.055(4) 0.041(4) 0.084(6) 0.023(4) 0.020(4) 0.003(3)
O19 0.019(3) 0.032(3) 0.034(3) 0.000(2) 0.007(2) -0.006(2)
O20 0.010(2) 0.044(3) 0.036(3) 0.023(3) 0.003(2) 0.001(2)
O21 0.013(3) 0.035(3) 0.063(4) 0.013(3) -0.013(3) -0.002(2)
O22 0.024(3) 0.030(3) 0.055(4) 0.009(3) 0.012(3) 0.006(2)
N1 0.017(3) 0.032(4) 0.052(4) 0.016(3) -0.003(3) 0.002(3)
N2 0.009(3) 0.049(4) 0.049(4) -0.003(3) 0.004(3) 0.007(3)
N3 0.011(3) 0.039(4) 0.048(4) 0.015(3) 0.004(3) 0.003(3)
N3S 0.057(8) 0.055(8) 0.060(8) 0.000 0.017(7) 0.000
N4 0.022(3) 0.034(4) 0.064(5) -0.006(4) 0.012(3) -0.013(3)
N4S 0.088(7) 0.032(4) 0.119(10) 0.015(7) 0.020(8) 0.001(6)
C1 0.017(4) 0.040(5) 0.056(6) 0.021(4) 0.001(4) -0.003(3)
C1S 0.085(10) 0.090(10) 0.115(12) 0.033(9) 0.031(9) 0.040(8)
C1X 0.226(17) 0.238(18) 0.233(18) -0.006(10) -0.014(10) 0.005(10)
C2 0.019(4) 0.054(5) 0.052(6) 0.030(5) 0.002(4) 0.001(4)
C2S 0.016(4) 0.030(4) 0.082(7) 0.010(4) 0.009(4) 0.000(3)
C3 0.030(5) 0.032(5) 0.082(7) 0.015(5) -0.013(5) 0.001(4)
C3S 0.042(6) 0.050(7) 0.165(14) 0.049(8) 0.035(8) 0.016(5)
C4 0.030(5) 0.034(5) 0.086(8) -0.008(5) -0.006(5) 0.009(4)
C5 0.017(4) 0.042(5) 0.047(5) 0.022(4) -0.005(4) 0.004(3)
C6 0.018(4) 0.046(5) 0.033(4) 0.021(4) -0.006(3) -0.002(3)
C7 0.016(4) 0.040(5) 0.091(8) 0.005(5) -0.005(5) 0.005(4)
C8 0.015(4) 0.056(6) 0.069(7) -0.012(5) 0.000(4) 0.011(4)
C9 0.020(4) 0.058(6) 0.039(5) -0.017(4) 0.000(4) 0.005(4)
C10 0.011(3) 0.057(5) 0.032(4) -0.007(4) 0.000(3) -0.001(3)
C11 0.018(4) 0.068(6) 0.032(5) 0.004(4) 0.007(3) 0.000(4)
C12 0.014(4) 0.062(6) 0.038(5) 0.003(4) 0.008(3) -0.002(4)
C13 0.008(3) 0.049(5) 0.022(4) 0.000(4) 0.001(3) 0.000(3)
C14 0.025(4) 0.058(6) 0.034(5) 0.011(4) -0.012(4) -0.009(4)
C15 0.015(4) 0.045(5) 0.027(4) 0.009(4) -0.001(3) -0.007(3)
C16 0.017(4) 0.094(8) 0.035(5) -0.014(5) -0.006(4) -0.004(4)
C17 0.015(4) 0.029(4) 0.031(4) 0.002(3) 0.011(3) -0.003(3)
C18 0.023(4) 0.060(6) 0.043(5) 0.020(5) 0.017(4) -0.002(4)
C19 0.010(3) 0.056(5) 0.029(4) 0.019(4) 0.001(3) 0.001(3)
C20 0.041(5) 0.081(8) 0.046(6) 0.026(5) 0.015(5) -0.021(5)
C21 0.022(4) 0.048(5) 0.066(7) -0.009(5) 0.005(4) -0.015(4)
C22 0.026(4) 0.055(6) 0.049(5) -0.011(5) 0.008(4) -0.011(4)
C23 0.021(4) 0.038(4) 0.036(5) -0.006(4) 0.008(3) -0.010(3)
C24 0.022(4) 0.036(5) 0.056(6) -0.007(4) 0.010(4) -0.007(3)
C25 0.035(5) 0.033(5) 0.096(9) -0.006(5) 0.016(6) -0.014(4)
C26 0.035(5) 0.031(5) 0.115(10) 0.018(6) 0.013(6) -0.006(4)
C27 0.017(4) 0.040(5) 0.055(6) 0.025(4) 0.003(4) 0.004(3)
C28 0.013(4) 0.050(5) 0.048(5) 0.026(4) 0.001(3) 0.003(3)
C29 0.019(4) 0.051(5) 0.051(6) 0.019(4) -0.006(4) 0.001(4)
C30 0.014(4) 0.046(5) 0.046(5) 0.005(4) -0.008(3) 0.004(3)
C31 0.018(4) 0.033(4) 0.068(6) 0.018(4) 0.004(4) 0.009(3)
C32 0.018(4) 0.024(4) 0.065(6) 0.012(4) 0.010(4) 0.003(3)

loop_
_atom_type_symbol
_atom_type_description
_atom_type_scat_dispersion_real
_atom_type_scat_dispersion_imag
_atom_type_scat_source
C C 0.0033 0.0016 'International Tables Vol C Tables 4.2.6.8 and 6.1.1.4'
H H 0.0000 0.0000 'International Tables Vol C Tables 4.2.6.8 and 6.1.1.4'
N N 0.0061 0.0033 'International Tables Vol C Tables 4.2.6.8 and 6.1.1.4'
O O 0.0106 0.0060 'International Tables Vol C Tables 4.2.6.8 and 6.1.1.4'
Mn Mn 0.3368 0.7283 'International Tables Vol C Tables 4.2.6.8 and 6.1.1.4'
Cl Cl 0.1484 0.1585 'International Tables Vol C Tables 4.2.6.8 and 6.1.1.4'

loop_
_geom_angle_atom_site_label_1
_geom_angle_atom_site_label_2
_geom_angle_atom_site_label_3
_geom_angle
_geom_angle_site_symmetry_1
_geom_angle_site_symmetry_3
O4 Mn1 O3 149.04(19) . .
O4 Mn1 O1 86.4(2) . .
O3 Mn1 O1 112.4(2) . .
O4 Mn1 O2 79.9(2) . .
O3 Mn1 O2 114.6(2) . .
O1 Mn1 O2 107.7(2) . .
O4 Mn1 O11 79.87(19) . .
O3 Mn1 O11 76.74(18) . .
O1 Mn1 O11 87.58(19) . .
O2 Mn1 O11 153.7(2) . .
O4 Mn1 O8 81.30(18) . .
O3 Mn1 O8 72.26(18) . .
O1 Mn1 O8 157.31(19) . .
O2 Mn1 O8 88.9(2) . .
O11 Mn1 O8 71.57(17) . .
O4 Mn1 N1 135.7(2) . .
O3 Mn1 N1 75.0(2) . .
O1 Mn1 N1 71.6(2) . .
O2 Mn1 N1 71.5(3) . .
O11 Mn1 N1 134.6(2) . .
O8 Mn1 N1 129.7(2) . .
O4 Mn1 Mn4 71.69(14) . .
O3 Mn1 Mn4 77.54(14) . .
O1 Mn1 Mn4 119.77(15) . .
O2 Mn1 Mn4 121.58(18) . .
O11 Mn1 Mn4 34.68(12) . .
O8 Mn1 Mn4 37.96(13) . .
N1 Mn1 Mn4 152.55(17) . .
O4 Mn1 Mn3 115.13(15) . .
O3 Mn1 Mn3 42.25(14) . .
O1 Mn1 Mn3 94.59(16) . .
O2 Mn1 Mn3 154.18(17) . .
O11 Mn1 Mn3 35.62(12) . .
O8 Mn1 Mn3 73.85(13) . .
N1 Mn1 Mn3 104.77(19) . .
Mn4 Mn1 Mn3 52.16(3) . .
O9 Mn2 O7 83.9(2) . .
O9 Mn2 O3 85.4(2) . .
O7 Mn2 O3 162.7(2) . .
O9 Mn2 O6 81.2(2) . .
O7 Mn2 O6 101.9(2) . .
O3 Mn2 O6 89.8(2) . .
O9 Mn2 O8 148.55(19) . .
O7 Mn2 O8 110.0(2) . .
O3 Mn2 O8 73.54(18) . .
O6 Mn2 O8 120.9(2) . .
O9 Mn2 O12 82.3(2) . .
O7 Mn2 O12 87.3(2) . .
O3 Mn2 O12 77.90(18) . .
O6 Mn2 O12 160.1(2) . .
O8 Mn2 O12 70.76(18) . .
O9 Mn2 N2 138.1(2) . .
O7 Mn2 N2 71.5(2) . .
O3 Mn2 N2 124.8(2) . .
O6 Mn2 N2 71.8(3) . .
O8 Mn2 N2 73.1(2) . .
O12 Mn2 N2 128.1(2) . .
O9 Mn2 Mn3 72.23(14) . .
O7 Mn2 Mn3 119.92(18) . .
O3 Mn2 Mn3 43.41(14) . .
O6 Mn2 Mn3 126.36(19) . .
O8 Mn2 Mn3 76.44(13) . .
O12 Mn2 Mn3 36.53(12) . .
N2 Mn2 Mn3 149.59(16) . .
O9 Mn2 Mn4 115.83(15) . .
O7 Mn2 Mn4 96.64(17) . .
O3 Mn2 Mn4 75.95(13) . .
O6 Mn2 Mn4 156.20(19) . .
O8 Mn2 Mn4 36.95(14) . .
O12 Mn2 Mn4 34.11(13) . .
N2 Mn2 Mn4 100.60(16) . .
Mn3 Mn2 Mn4 52.29(3) . .
O12 Mn3 O11 81.1(2) . .
O12 Mn3 O13 175.2(2) . .
O11 Mn3 O13 94.3(2) . .
O12 Mn3 O10 94.4(2) . .
O11 Mn3 O10 175.2(2) . .
O13 Mn3 O10 90.2(2) . .
O12 Mn3 O19 86.8(2) . .
O11 Mn3 O19 88.6(2) . .
O13 Mn3 O19 91.6(2) . .
O10 Mn3 O19 93.1(2) . .
O12 Mn3 O3 89.3(2) . .
O11 Mn3 O3 85.7(2) . .
O13 Mn3 O3 91.9(2) . .
O10 Mn3 O3 92.3(2) . .
O19 Mn3 O3 173.6(2) . .
O12 Mn3 Mn4 40.57(15) . .
O11 Mn3 Mn4 40.58(14) . .
O13 Mn3 Mn4 134.82(16) . .
O10 Mn3 Mn4 134.98(15) . .
O19 Mn3 Mn4 86.98(15) . .
O3 Mn3 Mn4 86.72(15) . .
O12 Mn3 Mn2 46.75(15) . .
O11 Mn3 Mn2 92.82(15) . .
O13 Mn3 Mn2 135.60(16) . .
O10 Mn3 Mn2 82.70(15) . .
O19 Mn3 Mn2 132.36(14) . .
O3 Mn3 Mn2 45.10(14) . .
Mn4 Mn3 Mn2 65.23(4) . .
O12 Mn3 Mn5 92.97(14) . .
O11 Mn3 Mn5 45.86(15) . .
O13 Mn3 Mn5 82.68(15) . .
O10 Mn3 Mn5 136.90(17) . .
O19 Mn3 Mn5 45.08(14) . .
O3 Mn3 Mn5 130.19(14) . .
Mn4 Mn3 Mn5 64.90(4) . .
Mn2 Mn3 Mn5 130.13(5) . .
O12 Mn3 Mn1 92.04(16) . .
O11 Mn3 Mn1 44.55(15) . .
O13 Mn3 Mn1 85.69(16) . .
O10 Mn3 Mn1 134.26(17) . .
O19 Mn3 Mn1 132.51(15) . .
O3 Mn3 Mn1 42.50(14) . .
Mn4 Mn3 Mn1 63.53(4) . .
Mn2 Mn3 Mn1 69.53(4) . .
Mn5 Mn3 Mn1 87.69(4) . .
O12 Mn3 Mn6 44.84(15) . .
O11 Mn3 Mn6 91.19(15) . .
O13 Mn3 Mn6 134.30(16) . .
O10 Mn3 Mn6 87.00(16) . .
O19 Mn3 Mn6 43.14(14) . .
O3 Mn3 Mn6 133.80(14) . .
Mn4 Mn3 Mn6 63.07(4) . .
Mn2 Mn3 Mn6 89.22(4) . .
Mn5 Mn3 Mn6 69.27(4) . .
Mn1 Mn3 Mn6 126.59(5) . .
O11 Mn4 O12 83.7(2) . .
O11 Mn4 O20 88.0(2) . .
O12 Mn4 O20 91.5(2) . .
O11 Mn4 O15 176.9(2) . .
O12 Mn4 O15 93.8(2) . .
O20 Mn4 O15 90.2(2) . .
O11 Mn4 O8 91.6(2) . .
O12 Mn4 O8 88.1(2) . .
O20 Mn4 O8 179.4(2) . .
O15 Mn4 O8 90.2(2) . .
O11 Mn4 O5 92.7(2) . .
O12 Mn4 O5 175.9(2) . .
O20 Mn4 O5 90.4(2) . .
O15 Mn4 O5 89.8(2) . .
O8 Mn4 O5 89.9(2) . .
O11 Mn4 Mn3 41.99(15) . .
O12 Mn4 Mn3 41.75(15) . .
O20 Mn4 Mn3 89.66(16) . .
O15 Mn4 Mn3 135.48(16) . .
O8 Mn4 Mn3 89.78(15) . .
O5 Mn4 Mn3 134.70(15) . .
O11 Mn4 Mn6 93.62(16) . .
O12 Mn4 Mn6 45.77(15) . .
O20 Mn4 Mn6 47.28(16) . .
O15 Mn4 Mn6 83.27(18) . .
O8 Mn4 Mn6 132.45(15) . .
O5 Mn4 Mn6 136.83(16) . .
Mn3 Mn4 Mn6 64.73(4) . .
O11 Mn4 Mn1 44.81(15) . .
O12 Mn4 Mn1 93.58(16) . .
O20 Mn4 Mn1 131.34(15) . .
O15 Mn4 Mn1 137.50(17) . .
O8 Mn4 Mn1 48.28(15) . .
O5 Mn4 Mn1 82.48(16) . .
Mn3 Mn4 Mn1 64.32(4) . .
Mn6 Mn4 Mn1 129.03(5) . .
O11 Mn4 Mn2 91.46(15) . .
O12 Mn4 Mn2 44.62(15) . .
O20 Mn4 Mn2 135.76(17) . .
O15 Mn4 Mn2 88.06(15) . .
O8 Mn4 Mn2 43.92(15) . .
O5 Mn4 Mn2 133.77(17) . .
Mn3 Mn4 Mn2 62.48(3) . .
Mn6 Mn4 Mn2 88.69(4) . .
Mn1 Mn4 Mn2 68.86(3) . .
O11 Mn4 Mn5 44.31(15) . .
O12 Mn4 Mn5 92.24(15) . .
O20 Mn4 Mn5 44.23(14) . .
O15 Mn4 Mn5 134.18(17) . .
O8 Mn4 Mn5 135.36(15) . .
O5 Mn4 Mn5 86.62(15) . .
Mn3 Mn4 Mn5 63.07(4) . .
Mn6 Mn4 Mn5 69.20(4) . .
Mn1 Mn4 Mn5 87.20(4) . .
Mn2 Mn4 Mn5 125.54(4) . .
O14 Mn5 O21 84.8(2) . .
O14 Mn5 O19 84.44(19) . .
O21 Mn5 O19 162.8(2) . .
O14 Mn5 O22 81.8(2) . .
O21 Mn5 O22 101.2(2) . .
O19 Mn5 O22 90.5(2) . .
O14 Mn5 O20 147.08(18) . .
O21 Mn5 O20 110.5(2) . .
O19 Mn5 O20 72.99(19) . .
O22 Mn5 O20 121.1(2) . .
O14 Mn5 O11 81.32(17) . .
O21 Mn5 O11 88.54(19) . .
O19 Mn5 O11 76.65(18) . .
O22 Mn5 O11 159.7(2) . .
O20 Mn5 O11 70.51(18) . .
O14 Mn5 N3 139.8(2) . .
O21 Mn5 N3 72.2(2) . .
O19 Mn5 N3 124.0(2) . .
O22 Mn5 N3 71.3(2) . .
O20 Mn5 N3 73.01(19) . .
O11 Mn5 N3 128.9(2) . .
O14 Mn5 Mn3 71.63(13) . .
O21 Mn5 Mn3 121.15(15) . .
O19 Mn5 Mn3 42.28(14) . .
O22 Mn5 Mn3 126.24(17) . .
O20 Mn5 Mn3 75.56(13) . .
O11 Mn5 Mn3 36.21(12) . .
N3 Mn5 Mn3 148.55(15) . .
O14 Mn5 Mn4 114.79(13) . .
O21 Mn5 Mn4 97.11(17) . .
O19 Mn5 Mn4 75.46(14) . .
O22 Mn5 Mn4 156.39(15) . .
O20 Mn5 Mn4 36.93(14) . .
O11 Mn5 Mn4 34.00(11) . .
N3 Mn5 Mn4 100.69(16) . .
Mn3 Mn5 Mn4 52.03(3) . .
O17 Mn6 O16 86.8(2) . .
O17 Mn6 O19 111.1(2) . .
O16 Mn6 O19 148.8(2) . .
O17 Mn6 O18 104.6(3) . .
O16 Mn6 O18 79.8(3) . .
O19 Mn6 O18 117.4(2) . .
O17 Mn6 O12 87.6(2) . .
O16 Mn6 O12 79.9(2) . .
O19 Mn6 O12 75.87(18) . .
O18 Mn6 O12 155.6(3) . .
O17 Mn6 O20 158.0(2) . .
O16 Mn6 O20 81.49(19) . .
O19 Mn6 O20 72.68(19) . .
O18 Mn6 O20 91.7(3) . .
O12 Mn6 O20 72.06(18) . .
O17 Mn6 N4 71.9(3) . .
O16 Mn6 N4 137.8(2) . .
O19 Mn6 N4 73.2(2) . .
O18 Mn6 N4 71.4(3) . .
O12 Mn6 N4 133.0(2) . .
O20 Mn6 N4 128.4(2) . .
O17 Mn6 Mn4 120.21(19) . .
O16 Mn6 Mn4 71.62(15) . .
O19 Mn6 Mn4 77.28(14) . .
O18 Mn6 Mn4 124.0(2) . .
O12 Mn6 Mn4 35.05(12) . .
O20 Mn6 Mn4 38.11(14) . .
N4 Mn6 Mn4 150.52(16) . .
O17 Mn6 Mn3 94.29(18) . .
O16 Mn6 Mn3 114.85(16) . .
O19 Mn6 Mn3 41.51(14) . .
O18 Mn6 Mn3 156.95(19) . .
O12 Mn6 Mn3 35.35(12) . .
O20 Mn6 Mn3 74.10(13) . .
N4 Mn6 Mn3 102.99(18) . .
Mn4 Mn6 Mn3 52.21(3) . .
C1 O1 Mn1 121.7(5) . .
C1 O1 H26 112(8) . .
Mn1 O1 H26 116(8) . .
C4 O2 Mn1 119.2(6) . .
C1X O2X H2X 109.5 . .
C6 O3 Mn3 116.3(5) . .
C6 O3 Mn1 116.7(4) . .
Mn3 O3 Mn1 95.25(19) . .
C6 O3 Mn2 120.9(4) . .
Mn3 O3 Mn2 91.49(19) . .
Mn1 O3 Mn2 110.6(2) . .
C13 O4 Mn1 132.6(5) . .
C13 O5 Mn4 126.3(5) . .
C7 O6 Mn2 118.0(6) . .
C7 O6 H65 103(10) . .
Mn2 O6 H65 111(10) . .
C12 O7 Mn2 121.9(6) . .
C12 O7 H38 110(8) . .
Mn2 O7 H38 123(8) . .
C10 O8 Mn4 119.9(5) . .
C10 O8 Mn2 117.7(4) . .
Mn4 O8 Mn2 99.1(2) . .
C10 O8 Mn1 119.5(5) . .
Mn4 O8 Mn1 93.76(19) . .
Mn2 O8 Mn1 102.5(2) . .
C15 O9 Mn2 132.1(5) . .
C15 O10 Mn3 127.0(5) . .
Mn4 O11 Mn3 97.4(2) . .
Mn4 O11 Mn1 100.5(2) . .
Mn3 O11 Mn1 99.8(2) . .
Mn4 O11 Mn5 101.7(2) . .
Mn3 O11 Mn5 97.9(2) . .
Mn1 O11 Mn5 149.4(2) . .
Mn4 O12 Mn3 97.7(2) . .
Mn4 O12 Mn6 99.2(2) . .
Mn3 O12 Mn6 99.8(2) . .
Mn4 O12 Mn2 101.3(2) . .
Mn3 O12 Mn2 96.7(2) . .
Mn6 O12 Mn2 151.6(2) . .
C17 O13 Mn3 126.7(5) . .
C17 O14 Mn5 132.3(4) . .
C19 O15 Mn4 125.8(5) . .
C19 O16 Mn6 132.3(5) . .
C21 O17 Mn6 122.2(6) . .
C21 O17 H18 111(7) . .
Mn6 O17 H18 124(7) . .
C26 O18 Mn6 118.7(6) . .
C23 O19 Mn3 116.1(5) . .
C23 O19 Mn6 118.6(4) . .
Mn3 O19 Mn6 95.3(2) . .
C23 O19 Mn5 119.7(4) . .
Mn3 O19 Mn5 92.6(2) . .
Mn6 O19 Mn5 109.1(2) . .
C28 O20 Mn4 118.9(5) . .
C28 O20 Mn5 117.7(4) . .
Mn4 O20 Mn5 98.8(2) . .
C28 O20 Mn6 118.8(5) . .
Mn4 O20 Mn6 94.62(19) . .
Mn5 O20 Mn6 103.9(2) . .
C30 O21 Mn5 120.5(5) . .
C32 O22 Mn5 115.7(5) . .
C3 N1 C5 111.9(7) . .
C3 N1 C2 110.8(7) . .
C5 N1 C2 110.7(7) . .
C3 N1 Mn1 110.0(6) . .
C5 N1 Mn1 105.2(5) . .
C2 N1 Mn1 108.0(5) . .
C11 N2 C9 112.7(7) . .
C11 N2 C8 110.7(6) . .
C9 N2 C8 110.3(7) . .
C11 N2 Mn2 106.9(5) . .
C9 N2 Mn2 106.1(5) . .
C8 N2 Mn2 110.0(6) . .
O4S N2S O5S 118.5(19) . .
O4S N2S O6S 104.1(17) . .
O5S N2S O6S 116(2) . .
C29 N3 C31 110.3(6) . .
C29 N3 C27 111.1(7) . .
C31 N3 C27 109.8(7) . .
C29 N3 Mn5 107.5(5) . .
C31 N3 Mn5 110.5(5) . .
C27 N3 Mn5 107.5(4) . .
O8S N3S O8S 120.0(13) . 4_557
O8S N3S O7S 120.0(6) . .
O8S N3S O7S 120.0(6) 4_557 .
C24 N4 C22 111.5(7) . .
C24 N4 C25 111.1(7) . .
C22 N4 C25 111.1(7) . .
C24 N4 Mn6 106.5(5) . .
C22 N4 Mn6 106.6(5) . .
C25 N4 Mn6 109.7(6) . .
O10S N4S O9S 114.6(12) . .
O10S N4S O10' 122(3) . .
O9S N4S O10' 123(3) . .
O1 C1 C2 106.3(6) . .
O1 C1 H1A 110.5 . .
C2 C1 H1A 110.5 . .
O1 C1 H1B 110.5 . .
C2 C1 H1B 110.5 . .
H1A C1 H1B 108.7 . .
Cl1S C1S Cl2S 112.6(8) . .
Cl1S C1S H2S 109.1 . .
Cl2S C1S H2S 109.1 . .
Cl1S C1S H1S 109.1 . .
Cl2S C1S H1S 109.1 . .
H2S C1S H1S 107.8 . .
O2X C1X H1X1 102.1 . .
O2X C1X H1X2 108.0 . .
H1X1 C1X H1X2 112.4 . .
O2X C1X H1X3 103.0 . .
H1X1 C1X H1X3 112.0 . .
H1X2 C1X H1X3 117.5 . .
N1 C2 C1 109.9(7) . .
N1 C2 H2A 109.7 . .
C1 C2 H2A 109.7 . .
N1 C2 H2B 109.7 . .
C1 C2 H2B 109.7 . .
H2A C2 H2B 108.2 . .
O3S C2S O2S 123.0(8) . .
O3S C2S C3S 118.4(8) . .
O2S C2S C3S 118.5(8) . .
N1 C3 C4 111.1(8) . .
N1 C3 H3A 109.4 . .
C4 C3 H3A 109.4 . .
N1 C3 H3B 109.4 . .
C4 C3 H3B 109.4 . .
H3A C3 H3B 108.0 . .
C2S C3S H3S1 109.5 . .
C2S C3S H3S2 109.5 . .
H3S1 C3S H3S2 109.5 . .
C2S C3S H3S3 109.5 . .
H3S1 C3S H3S3 109.5 . .
H3S2 C3S H3S3 109.5 . .
O2 C4 C3 108.5(7) . .
O2 C4 H4A 110.0 . .
C3 C4 H4A 110.0 . .
O2 C4 H4B 110.0 . .
C3 C4 H4B 110.0 . .
H4A C4 H4B 108.4 . .
N1 C5 C6 110.9(6) . .
N1 C5 H5A 109.5 . .
C6 C5 H5A 109.5 . .
N1 C5 H5B 109.5 . .
C6 C5 H5B 109.5 . .
H5A C5 H5B 108.0 . .
O3 C6 C5 109.4(7) . .
O3 C6 H6A 109.8 . .
C5 C6 H6A 109.8 . .
O3 C6 H6B 109.8 . .
C5 C6 H6B 109.8 . .
H6A C6 H6B 108.2 . .
O6 C7 C8 107.4(8) . .
O6 C7 H7A 110.2 . .
C8 C7 H7A 110.2 . .
O6 C7 H7B 110.2 . .
C8 C7 H7B 110.2 . .
H7A C7 H7B 108.5 . .
N2 C8 C7 110.9(7) . .
N2 C8 H8A 109.5 . .
C7 C8 H8A 109.5 . .
N2 C8 H8B 109.5 . .
C7 C8 H8B 109.5 . .
H8A C8 H8B 108.0 . .
N2 C9 C10 111.6(7) . .
N2 C9 H9A 109.3 . .
C10 C9 H9A 109.3 . .
N2 C9 H9B 109.3 . .
C10 C9 H9B 109.3 . .
H9A C9 H9B 108.0 . .
O8 C10 C9 109.9(7) . .
O8 C10 H10A 109.7 . .
C9 C10 H10A 109.7 . .
O8 C10 H10B 109.7 . .
C9 C10 H10B 109.7 . .
H10A C10 H10B 108.2 . .
N2 C11 C12 111.9(7) . .
N2 C11 H11A 109.2 . .
C12 C11 H11A 109.2 . .
N2 C11 H11B 109.2 . .
C12 C11 H11B 109.2 . .
H11A C11 H11B 107.9 . .
O7 C12 C11 106.0(6) . .
O7 C12 H12A 110.5 . .
C11 C12 H12A 110.5 . .
O7 C12 H12B 110.5 . .
C11 C12 H12B 110.5 . .
H12A C12 H12B 108.7 . .
O4 C13 O5 126.6(7) . .
O4 C13 C14 117.5(7) . .
O5 C13 C14 115.9(7) . .
C13 C14 H14A 109.5 . .
C13 C14 H14B 109.5 . .
H14A C14 H14B 109.5 . .
C13 C14 H14C 109.5 . .
H14A C14 H14C 109.5 . .
H14B C14 H14C 109.5 . .
O9 C15 O10 125.8(7) . .
O9 C15 C16 118.5(7) . .
O10 C15 C16 115.7(7) . .
C15 C16 H16A 109.5 . .
C15 C16 H16B 109.5 . .
H16A C16 H16B 109.5 . .
C15 C16 H16C 109.5 . .
H16A C16 H16C 109.5 . .
H16B C16 H16C 109.5 . .
O14 C17 O13 126.3(7) . .
O14 C17 C18 118.9(6) . .
O13 C17 C18 114.7(7) . .
C17 C18 H18A 109.5 . .
C17 C18 H18B 109.5 . .
H18A C18 H18B 109.5 . .
C17 C18 H18C 109.5 . .
H18A C18 H18C 109.5 . .
H18B C18 H18C 109.5 . .
O16 C19 O15 126.7(7) . .
O16 C19 C20 119.0(8) . .
O15 C19 C20 114.2(8) . .
C19 C20 H20A 109.5 . .
C19 C20 H20B 109.5 . .
H20A C20 H20B 109.5 . .
C19 C20 H20C 109.5 . .
H20A C20 H20C 109.5 . .
H20B C20 H20C 109.5 . .
O17 C21 C22 106.2(7) . .
O17 C21 H21A 110.5 . .
C22 C21 H21A 110.5 . .
O17 C21 H21B 110.5 . .
C22 C21 H21B 110.5 . .
H21A C21 H21B 108.7 . .
N4 C22 C21 110.7(8) . .
N4 C22 H22A 109.5 . .
C21 C22 H22A 109.5 . .
N4 C22 H22B 109.5 . .
C21 C22 H22B 109.5 . .
H22A C22 H22B 108.1 . .
O19 C23 C24 108.8(7) . .
O19 C23 H23A 109.9 . .
C24 C23 H23A 109.9 . .
O19 C23 H23B 109.9 . .
C24 C23 H23B 109.9 . .
H23A C23 H23B 108.3 . .
N4 C24 C23 111.1(7) . .
N4 C24 H24A 109.4 . .
C23 C24 H24A 109.4 . .
N4 C24 H24B 109.4 . .
C23 C24 H24B 109.4 . .
H24A C24 H24B 108.0 . .
N4 C25 C26 110.5(8) . .
N4 C25 H25A 109.6 . .
C26 C25 H25A 109.6 . .
N4 C25 H25B 109.6 . .
C26 C25 H25B 109.6 . .
H25A C25 H25B 108.1 . .
O18 C26 C25 109.1(8) . .
O18 C26 H26A 109.9 . .
C25 C26 H26A 109.9 . .
O18 C26 H26B 109.9 . .
C25 C26 H26B 109.9 . .
H26A C26 H26B 108.3 . .
N3 C27 C28 111.5(7) . .
N3 C27 H27A 109.3 . .
C28 C27 H27A 109.3 . .
N3 C27 H27B 109.3 . .
C28 C27 H27B 109.3 . .
H27A C27 H27B 108.0 . .
O20 C28 C27 109.7(7) . .
O20 C28 H28A 109.7 . .
C27 C28 H28A 109.7 . .
O20 C28 H28B 109.7 . .
C27 C28 H28B 109.7 . .
H28A C28 H28B 108.2 . .
N3 C29 C30 111.2(7) . .
N3 C29 H29A 109.4 . .
C30 C29 H29A 109.4 . .
N3 C29 H29B 109.4 . .
C30 C29 H29B 109.4 . .
H29A C29 H29B 108.0 . .
O21 C30 C29 107.1(6) . .
O21 C30 H30A 110.3 . .
C29 C30 H30A 110.3 . .
O21 C30 H30B 110.3 . .
C29 C30 H30B 110.3 . .
H30A C30 H30B 108.5 . .
N3 C31 C32 109.8(7) . .
N3 C31 H31A 109.7 . .
C32 C31 H31A 109.7 . .
N3 C31 H31B 109.7 . .
C32 C31 H31B 109.7 . .
H31A C31 H31B 108.2 . .
O22 C32 C31 106.7(7) . .
O22 C32 H32A 110.4 . .
C31 C32 H32A 110.4 . .
O22 C32 H32B 110.4 . .
C31 C32 H32B 110.4 . .
H32A C32 H32B 108.6 . .

loop_
_geom_bond_atom_site_label_1
_geom_bond_atom_site_label_2
_geom_bond_distance
_geom_bond_site_symmetry_2
Mn1 O4 2.165(5) .
Mn1 O3 2.178(5) .
Mn1 O1 2.208(5) .
Mn1 O2 2.235(6) .
Mn1 O11 2.285(5) .
Mn1 O8 2.385(5) .
Mn1 N1 2.411(7) .
Mn1 Mn4 3.1884(16) .
Mn1 Mn3 3.2099(16) .
Mn2 O9 2.167(6) .
Mn2 O7 2.207(6) .
Mn2 O3 2.234(5) .
Mn2 O6 2.248(6) .
Mn2 O8 2.268(5) .
Mn2 O12 2.312(5) .
Mn2 N2 2.432(7) .
Mn2 Mn3 3.1530(15) .
Mn2 Mn4 3.2284(15) .
Mn3 O12 1.890(5) .
Mn3 O11 1.897(5) .
Mn3 O13 1.953(5) .
Mn3 O10 1.959(5) .
Mn3 O19 2.143(5) .
Mn3 O3 2.167(6) .
Mn3 Mn4 2.8127(16) .
Mn3 Mn5 3.1813(15) .
Mn3 Mn6 3.2186(16) .
Mn4 O11 1.845(5) .
Mn4 O12 1.846(5) .
Mn4 O20 1.965(6) .
Mn4 O15 1.965(5) .
Mn4 O8 1.966(5) .
Mn4 O5 1.969(5) .
Mn4 Mn6 3.1732(17) .
Mn4 Mn5 3.2312(15) .
Mn5 O14 2.179(5) .
Mn5 O21 2.199(6) .
Mn5 O19 2.255(5) .
Mn5 O22 2.259(6) .
Mn5 O20 2.281(5) .
Mn5 O11 2.305(5) .
Mn5 N3 2.428(7) .
Mn6 O17 2.179(6) .
Mn6 O16 2.199(6) .
Mn6 O19 2.211(5) .
Mn6 O18 2.236(7) .
Mn6 O12 2.303(5) .
Mn6 O20 2.339(6) .
Mn6 N4 2.446(8) .
Cl1S C1S 1.708(14) .
Cl2S C1S 1.732(14) .
O1 C1 1.423(10) .
O1 H26 0.819(10) .
O2 C4 1.436(11) .
O2S C2S 1.258(10) .
O2X C1X 1.46(4) .
O2X H2X 0.8400 .
O3 C6 1.442(9) .
O3S C2S 1.236(10) .
O4 C13 1.248(9) .
O4S N2S 1.264(9) .
O5 C13 1.276(10) .
O5S N2S 1.282(9) .
O6 C7 1.423(13) .
O6 H65 0.82(19) .
O6S N2S 1.301(9) .
O7 C12 1.416(10) .
O7 H38 0.74(10) .
O7S N3S 1.335(18) .
O8 C10 1.422(9) .
O8S N3S 1.265(10) .
O9 C15 1.245(10) .
O9S N4S 1.310(10) .
O10 C15 1.279(9) .
O10' N4S 1.323(10) .
O10S N4S 1.308(10) .
O13 C17 1.286(9) .
O14 C17 1.237(9) .
O15 C19 1.300(10) .
O16 C19 1.225(11) .
O17 C21 1.411(11) .
O17 H18 0.73(10) .
O18 C26 1.416(14) .
O19 C23 1.428(10) .
O20 C28 1.434(9) .
O21 C30 1.442(9) .
O22 C32 1.435(10) .
N1 C3 1.465(13) .
N1 C5 1.489(10) .
N1 C2 1.491(11) .
N2 C11 1.461(11) .
N2 C9 1.479(11) .
N2 C8 1.483(11) .
N3 C29 1.472(12) .
N3 C31 1.481(11) .
N3 C27 1.491(10) .
N3S O8S 1.265(10) 4_557
N4 C24 1.468(10) .
N4 C22 1.472(12) .
N4 C25 1.487(12) .
C1 C2 1.515(11) .
C1 H1A 0.9900 .
C1 H1B 0.9900 .
C1S H2S 0.9900 .
C1S H1S 0.9900 .
C1X H1X1 0.9915 .
C1X H1X2 0.9333 .
C1X H1X3 0.9383 .
C2 H2A 0.9900 .
C2 H2B 0.9900 .
C2S C3S 1.504(13) .
C3 C4 1.483(15) .
C3 H3A 0.9900 .
C3 H3B 0.9900 .
C3S H3S1 0.9800 .
C3S H3S2 0.9800 .
C3S H3S3 0.9800 .
C4 H4A 0.9900 .
C4 H4B 0.9900 .
C5 C6 1.492(13) .
C5 H5A 0.9900 .
C5 H5B 0.9900 .
C6 H6A 0.9900 .
C6 H6B 0.9900 .
C7 C8 1.521(15) .
C7 H7A 0.9900 .
C7 H7B 0.9900 .
C8 H8A 0.9900 .
C8 H8B 0.9900 .
C9 C10 1.510(11) .
C9 H9A 0.9900 .
C9 H9B 0.9900 .
C10 H10A 0.9900 .
C10 H10B 0.9900 .
C11 C12 1.510(13) .
C11 H11A 0.9900 .
C11 H11B 0.9900 .
C12 H12A 0.9900 .
C12 H12B 0.9900 .
C13 C14 1.518(10) .
C14 H14A 0.9800 .
C14 H14B 0.9800 .
C14 H14C 0.9800 .
C15 C16 1.508(11) .
C16 H16A 0.9800 .
C16 H16B 0.9800 .
C16 H16C 0.9800 .
C17 C18 1.517(10) .
C18 H18A 0.9800 .
C18 H18B 0.9800 .
C18 H18C 0.9800 .
C19 C20 1.518(11) .
C20 H20A 0.9800 .
C20 H20B 0.9800 .
C20 H20C 0.9800 .
C21 C22 1.528(12) .
C21 H21A 0.9900 .
C21 H21B 0.9900 .
C22 H22A 0.9900 .
C22 H22B 0.9900 .
C23 C24 1.519(12) .
C23 H23A 0.9900 .
C23 H23B 0.9900 .
C24 H24A 0.9900 .
C24 H24B 0.9900 .
C25 C26 1.492(17) .
C25 H25A 0.9900 .
C25 H25B 0.9900 .
C26 H26A 0.9900 .
C26 H26B 0.9900 .
C27 C28 1.513(11) .
C27 H27A 0.9900 .
C27 H27B 0.9900 .
C28 H28A 0.9900 .
C28 H28B 0.9900 .
C29 C30 1.499(12) .
C29 H29A 0.9900 .
C29 H29B 0.9900 .
C30 H30A 0.9900 .
C30 H30B 0.9900 .
C31 C32 1.504(14) .
C31 H31A 0.9900 .
C31 H31B 0.9900 .
C32 H32A 0.9900 .
C32 H32B 0.9900 .
